data_7211233
loop_
_publ_author_name
'Kim, Seulgi'
'Lee, Eunji'
'Park, Ki-Min'
'Lee, Shim Sung'

_publ_section_title
;
 Exocyclic coordination chemistry of an O2S2-macrocycle with copper(i),
 mercury(ii) and palladium(ii) ions
;
_journal_issue 42
_journal_name_full CrystEngComm
_journal_page_first 8544
_journal_paper_doi 10.1039/c3ce41573b
_journal_volume 15
_journal_year 2013
_chemical_formula_moiety 'C18 H20 Br2 Hg O2 S2'
_chemical_formula_sum 'C18 H20 Br2 Hg O2 S2'
_chemical_formula_weight 692.87
_chemical_name_systematic
; 
 ? 
;
_space_group_IT_number 14
_symmetry_cell_setting monoclinic
_symmetry_space_group_name_Hall '-P 2ybc'
_symmetry_space_group_name_H-M 'P 1 21/c 1'
_atom_sites_solution_hydrogens geom
_atom_sites_solution_primary direct
_atom_sites_solution_secondary difmap
_audit_creation_method SHELXL-97
_cell_angle_alpha 90.00
_cell_angle_beta 93.550(2)
_cell_angle_gamma 90.00
_cell_formula_units_Z 4
_cell_length_a 12.9194(5)
_cell_length_b 19.5010(6)
_cell_length_c 8.3487(3)
_cell_measurement_reflns_used 3225
_cell_measurement_temperature 173(2)
_cell_measurement_theta_max 27.15
_cell_measurement_theta_min 2.62
_cell_volume 2099.35(13)
_computing_cell_refinement 'Bruker SAINT'
_computing_data_collection 'Bruker APEX2'
_computing_data_reduction 'Bruker SAINT'
_computing_molecular_graphics 'Bruker SHELXTL'
_computing_publication_material 'Bruker SHELXTL'
_computing_structure_refinement 'SHELXL-97 (Sheldrick, 2008)'
_computing_structure_solution 'SHELXS-97 (Sheldrick, 2008)'
_diffrn_ambient_temperature 173(2)
_diffrn_measured_fraction_theta_full 1.000
_diffrn_measured_fraction_theta_max 1.000
_diffrn_measurement_device_type 'Bruker APEX-II CCD'
_diffrn_measurement_method '\f and \w scans'
_diffrn_radiation_monochromator graphite
_diffrn_radiation_source 'fine-focus sealed tube'
_diffrn_radiation_type MoK\a
_diffrn_radiation_wavelength 0.71073
_diffrn_reflns_av_R_equivalents 0.0645
_diffrn_reflns_av_sigmaI/netI 0.0581
_diffrn_reflns_limit_h_max 15
_diffrn_reflns_limit_h_min -17
_diffrn_reflns_limit_k_max 25
_diffrn_reflns_limit_k_min -25
_diffrn_reflns_limit_l_max 11
_diffrn_reflns_limit_l_min -11
_diffrn_reflns_number 18061
_diffrn_reflns_theta_full 28.00
_diffrn_reflns_theta_max 28.00
_diffrn_reflns_theta_min 1.58
_exptl_absorpt_coefficient_mu 11.346
_exptl_absorpt_correction_T_max 0.4601
_exptl_absorpt_correction_T_min 0.2205
_exptl_absorpt_correction_type multi-scan
_exptl_absorpt_process_details SADABS
_exptl_crystal_colour colourless
_exptl_crystal_density_diffrn 2.192
_exptl_crystal_density_method 'not measured'
_exptl_crystal_description Block
_exptl_crystal_F_000 1304
_exptl_crystal_size_max 0.19
_exptl_crystal_size_mid 0.09
_exptl_crystal_size_min 0.08
_refine_diff_density_max 1.721
_refine_diff_density_min -1.299
_refine_diff_density_rms 0.161
_refine_ls_extinction_method none
_refine_ls_goodness_of_fit_ref 1.017
_refine_ls_hydrogen_treatment constr
_refine_ls_matrix_type full
_refine_ls_number_parameters 226
_refine_ls_number_reflns 5040
_refine_ls_number_restraints 0
_refine_ls_restrained_S_all 1.017
_refine_ls_R_factor_all 0.0540
_refine_ls_R_factor_gt 0.0364
_refine_ls_shift/su_max 0.001
_refine_ls_shift/su_mean 0.000
_refine_ls_structure_factor_coef Fsqd
_refine_ls_weighting_details 'calc w=1/[\s^2^(Fo^2^)+(0.0287P)^2^+0.0000P] where P=(Fo^2^+2Fc^2^)/3'
_refine_ls_weighting_scheme calc
_refine_ls_wR_factor_gt 0.0724
_refine_ls_wR_factor_ref 0.0785
_reflns_number_gt 3921
_reflns_number_total 5040
_reflns_threshold_expression >2sigma(I)
_cod_data_source_file c3ce41573b.txt
_cod_data_source_block 5
_cod_depositor_comments
;
The following automatic conversions were performed:

'_symmetry_cell_setting' value 'Monoclinic' changed to 'monoclinic'
according to /home/saulius/struct/CIF-dictionaries/cif_core.dic
dictionary named 'cif_core.dic' version 2.4.2 from 2011-04-26.

Automatic conversion script
Id: cif_fix_values 1891 2012-01-12 08:04:46Z andrius 
;
_cod_original_sg_symbol_H-M P2(1)/c
_cod_database_code 7211233

loop_
_symmetry_equiv_pos_as_xyz
'x, y, z'
'-x, y+1/2, -z+1/2'
'-x, -y, -z'
'x, -y-1/2, z-1/2'

loop_
_atom_site_label
_atom_site_type_symbol
_atom_site_fract_x
_atom_site_fract_y
_atom_site_fract_z
_atom_site_U_iso_or_equiv
_atom_site_adp_type
_atom_site_occupancy
_atom_site_symmetry_multiplicity
_atom_site_calc_flag
_atom_site_refinement_flags
Hg1 Hg 0.157774(17) 0.229449(10) 0.75589(2) 0.03150(8) Uani 1 1 d .
Br1 Br 0.01909(4) 0.23945(3) 1.03850(6) 0.02869(13) Uani 1 1 d .
Br2 Br 0.29402(5) 0.29781(3) 0.91457(7) 0.03961(15) Uani 1 1 d .
S1 S 0.53020(11) -0.03064(7) 0.70006(15) 0.0304(3) Uani 1 1 d .
S2 S 0.19300(10) 0.10091(6) 0.76448(13) 0.0224(3) Uani 1 1 d .
O1 O 0.2383(3) -0.1140(2) 0.6435(4) 0.0353(9) Uani 1 1 d .
O2 O 0.1082(3) -0.05814(18) 0.7544(4) 0.0320(9) Uani 1 1 d .
C1 C 0.2945(4) -0.1428(2) 0.7722(6) 0.0269(12) Uani 1 1 d .
C2 C 0.2497(5) -0.1734(3) 0.9033(6) 0.0332(13) Uani 1 1 d .
H2A H 0.1766 -0.1736 0.9100 0.040 Uiso 1 1 calc R
C3 C 0.3141(6) -0.2036(3) 1.0239(7) 0.0447(16) Uani 1 1 d .
H3A H 0.2844 -0.2240 1.1136 0.054 Uiso 1 1 calc R
C4 C 0.4193(5) -0.2043(3) 1.0147(7) 0.0428(15) Uani 1 1 d .
H4A H 0.4624 -0.2262 1.0956 0.051 Uiso 1 1 calc R
C5 C 0.4619(5) -0.1729(3) 0.8869(6) 0.0329(13) Uani 1 1 d .
H5A H 0.5352 -0.1735 0.8815 0.039 Uiso 1 1 calc R
C6 C 0.4025(4) -0.1405(3) 0.7660(6) 0.0269(12) Uani 1 1 d .
C7 C 0.4539(4) -0.1039(3) 0.6331(6) 0.0322(12) Uani 1 1 d .
H7A H 0.3997 -0.0885 0.5520 0.039 Uiso 1 1 calc R
H7B H 0.4993 -0.1367 0.5803 0.039 Uiso 1 1 calc R
C8 C 0.4324(5) 0.0358(3) 0.7186(6) 0.0403(15) Uani 1 1 d .
H8A H 0.4662 0.0810 0.7086 0.048 Uiso 1 1 calc R
H8B H 0.3801 0.0312 0.6274 0.048 Uiso 1 1 calc R
C9 C 0.3766(5) 0.0354(3) 0.8719(6) 0.0341(13) Uani 1 1 d .
H9A H 0.4280 0.0308 0.9643 0.041 Uiso 1 1 calc R
H9B H 0.3297 -0.0047 0.8721 0.041 Uiso 1 1 calc R
C10 C 0.3136(4) 0.1009(3) 0.8909(6) 0.0304(12) Uani 1 1 d .
H10A H 0.3560 0.1410 0.8628 0.036 Uiso 1 1 calc R
H10B H 0.2971 0.1058 1.0046 0.036 Uiso 1 1 calc R
C11 C 0.1036(4) 0.0652(2) 0.9047(5) 0.0241(11) Uani 1 1 d .
H11A H 0.1389 0.0284 0.9687 0.029 Uiso 1 1 calc R
H11B H 0.0833 0.1015 0.9795 0.029 Uiso 1 1 calc R
C12 C 0.0085(4) 0.0367(2) 0.8168(5) 0.0217(11) Uani 1 1 d .
C13 C -0.0858(4) 0.0711(3) 0.8132(6) 0.0287(12) Uani 1 1 d .
H13A H -0.0900 0.1146 0.8638 0.034 Uiso 1 1 calc R
C14 C -0.1750(4) 0.0421(3) 0.7351(6) 0.0332(13) Uani 1 1 d .
H14A H -0.2393 0.0658 0.7338 0.040 Uiso 1 1 calc R
C15 C -0.1691(4) -0.0208(3) 0.6605(6) 0.0287(12) Uani 1 1 d .
H15A H -0.2294 -0.0402 0.6074 0.034 Uiso 1 1 calc R
C16 C -0.0754(4) -0.0559(3) 0.6627(6) 0.0279(12) Uani 1 1 d .
H16A H -0.0713 -0.0991 0.6108 0.033 Uiso 1 1 calc R
C17 C 0.0123(4) -0.0274(3) 0.7412(5) 0.0249(11) Uani 1 1 d .
C18 C 0.1312(4) -0.1111(3) 0.6463(6) 0.0299(12) Uani 1 1 d .
H18B H 0.1037 -0.1555 0.6828 0.036 Uiso 1 1 calc R
H18A H 0.0996 -0.1011 0.5378 0.036 Uiso 1 1 calc R

loop_
_atom_site_aniso_label
_atom_site_aniso_U_11
_atom_site_aniso_U_22
_atom_site_aniso_U_33
_atom_site_aniso_U_23
_atom_site_aniso_U_13
_atom_site_aniso_U_12
Hg1 0.03233(14) 0.02672(12) 0.03470(12) 0.00463(9) -0.00395(9) -0.00022(10)
Br1 0.0278(3) 0.0343(3) 0.0241(2) -0.0037(2) 0.0030(2) -0.0046(2)
Br2 0.0316(3) 0.0383(3) 0.0493(3) -0.0135(3) 0.0060(3) -0.0073(3)
S1 0.0288(8) 0.0346(7) 0.0283(7) 0.0023(6) 0.0050(5) 0.0025(6)
S2 0.0269(7) 0.0222(6) 0.0183(6) -0.0003(5) 0.0015(5) -0.0019(5)
O1 0.024(2) 0.054(2) 0.0283(18) 0.0063(18) 0.0051(16) 0.0041(19)
O2 0.031(2) 0.0270(19) 0.037(2) -0.0095(16) -0.0066(16) 0.0059(18)
C1 0.036(3) 0.019(2) 0.026(3) -0.002(2) 0.005(2) 0.008(2)
C2 0.032(3) 0.029(3) 0.039(3) 0.001(2) 0.010(2) -0.002(3)
C3 0.062(5) 0.033(3) 0.040(3) 0.017(3) 0.013(3) 0.006(3)
C4 0.045(4) 0.039(3) 0.044(3) 0.013(3) -0.004(3) 0.001(3)
C5 0.029(3) 0.031(3) 0.038(3) 0.000(2) 0.001(2) 0.004(3)
C6 0.031(3) 0.025(3) 0.025(3) -0.003(2) 0.003(2) 0.004(2)
C7 0.028(3) 0.041(3) 0.028(3) -0.001(2) 0.006(2) -0.002(3)
C8 0.047(4) 0.040(3) 0.034(3) 0.008(3) 0.005(3) 0.007(3)
C9 0.038(4) 0.037(3) 0.027(3) 0.001(2) 0.001(2) 0.005(3)
C10 0.036(3) 0.031(3) 0.024(3) -0.005(2) -0.002(2) 0.002(3)
C11 0.036(3) 0.017(2) 0.019(2) 0.0013(18) 0.001(2) -0.001(2)
C12 0.027(3) 0.022(2) 0.016(2) 0.0054(18) 0.0040(19) -0.007(2)
C13 0.040(4) 0.023(3) 0.023(2) 0.000(2) 0.002(2) 0.004(2)
C14 0.032(3) 0.037(3) 0.031(3) 0.006(2) -0.001(2) 0.007(3)
C15 0.026(3) 0.034(3) 0.026(3) 0.000(2) -0.002(2) -0.003(2)
C16 0.032(3) 0.026(3) 0.026(2) 0.001(2) -0.001(2) -0.004(2)
C17 0.028(3) 0.025(3) 0.021(2) 0.005(2) 0.001(2) -0.002(2)
C18 0.027(3) 0.034(3) 0.029(3) -0.006(2) 0.004(2) 0.002(3)

loop_
_atom_type_symbol
_atom_type_description
_atom_type_scat_dispersion_real
_atom_type_scat_dispersion_imag
_atom_type_scat_source
C C 0.0033 0.0016 'International Tables Vol C Tables 4.2.6.8 and 6.1.1.4'
H H 0.0000 0.0000 'International Tables Vol C Tables 4.2.6.8 and 6.1.1.4'
O O 0.0106 0.0060 'International Tables Vol C Tables 4.2.6.8 and 6.1.1.4'
S S 0.1246 0.1234 'International Tables Vol C Tables 4.2.6.8 and 6.1.1.4'
Br Br -0.2901 2.4595 'International Tables Vol C Tables 4.2.6.8 and 6.1.1.4'
Hg Hg -2.3894 9.2266 'International Tables Vol C Tables 4.2.6.8 and 6.1.1.4'

loop_
_geom_angle_atom_site_label_1
_geom_angle_atom_site_label_2
_geom_angle_atom_site_label_3
_geom_angle
_geom_angle_site_symmetry_1
_geom_angle_site_symmetry_3
Br2 Hg1 Br1 133.45(2) . 4_565
Br2 Hg1 S2 112.84(3) . .
Br1 Hg1 S2 111.80(3) 4_565 .
Br2 Hg1 Br1 89.093(17) . .
Br1 Hg1 Br1 96.601(18) 4_565 .
S2 Hg1 Br1 98.82(3) . .
Hg1 Br1 Hg1 98.359(18) 4_566 .
C7 S1 C8 102.8(3) . .
C10 S2 C11 100.4(2) . .
C10 S2 Hg1 99.23(17) . .
C11 S2 Hg1 105.87(16) . .
C1 O1 C18 118.7(4) . .
C17 O2 C18 119.4(4) . .
O1 C1 C6 115.8(4) . .
O1 C1 C2 124.0(5) . .
C6 C1 C2 120.2(5) . .
C3 C2 C1 119.1(6) . .
C4 C3 C2 120.9(6) . .
C3 C4 C5 119.2(5) . .
C4 C5 C6 122.6(6) . .
C5 C6 C1 117.9(5) . .
C5 C6 C7 120.3(5) . .
C1 C6 C7 121.9(5) . .
C6 C7 S1 113.8(3) . .
C9 C8 S1 116.0(4) . .
C8 C9 C10 111.7(4) . .
C9 C10 S2 112.4(4) . .
C12 C11 S2 111.0(3) . .
C13 C12 C17 118.4(5) . .
C13 C12 C11 121.6(4) . .
C17 C12 C11 120.0(5) . .
C12 C13 C14 120.5(5) . .
C15 C14 C13 120.0(5) . .
C14 C15 C16 120.3(5) . .
C17 C16 C15 119.6(5) . .
O2 C17 C16 124.7(4) . .
O2 C17 C12 114.1(4) . .
C16 C17 C12 121.2(5) . .
O1 C18 O2 106.8(4) . .

loop_
_geom_bond_atom_site_label_1
_geom_bond_atom_site_label_2
_geom_bond_distance
_geom_bond_site_symmetry_2
Hg1 Br2 2.5183(6) .
Hg1 Br1 2.5435(5) 4_565
Hg1 S2 2.5479(12) .
Hg1 Br1 3.0559(6) .
Br1 Hg1 2.5435(5) 4_566
S1 C7 1.804(5) .
S1 C8 1.824(6) .
S2 C10 1.827(5) .
S2 C11 1.832(5) .
O1 C1 1.379(6) .
O1 C18 1.386(6) .
O2 C17 1.374(6) .
O2 C18 1.416(6) .
C1 C6 1.401(8) .
C1 C2 1.402(7) .
C2 C3 1.396(8) .
C3 C4 1.365(9) .
C4 C5 1.375(8) .
C5 C6 1.383(7) .
C6 C7 1.507(7) .
C8 C9 1.507(7) .
C9 C10 1.529(7) .
C11 C12 1.498(7) .
C12 C13 1.389(7) .
C12 C17 1.404(7) .
C13 C14 1.408(7) .
C14 C15 1.379(7) .
C15 C16 1.391(7) .
C16 C17 1.389(7) .
